data_1514243
loop_
_publ_author_name
'McOwen, Dennis W.'
'Delp, Samuel A.'
'Paillard, Elie'
'Herriot, Cristelle'
'Han, Sang-Don'
'Boyle, Paul D.'
'Sommer, Roger D.'
'Henderson, Wesley A.'

_publ_section_title
;
 Anion Coordination Interactions in Solvates with the Lithium Salts LiDCTA
 and LiTDI
;
_journal_issue 15
_journal_name_full 'The Journal of Physical Chemistry C'
_journal_page_first 7781
_journal_paper_doi 10.1021/jp412601x
_journal_volume 118
_journal_year 2014
_chemical_formula_sum 'C16 H20 Li2 N10 O4'
_chemical_formula_weight 430.30
_chemical_name_systematic
; 
(G1)1-LiDCTA 
;
_space_group_IT_number 2
_symmetry_cell_setting triclinic
_symmetry_space_group_name_Hall '-P 1'
_symmetry_space_group_name_H-M 'P -1'
_atom_sites_solution_hydrogens geom
_atom_sites_solution_primary direct
_atom_sites_solution_secondary difmap
_audit_creation_method SHELXL-97
_cell_angle_alpha 78.9079(13)
_cell_angle_beta 84.1793(16)
_cell_angle_gamma 73.2896(13)
_cell_formula_units_Z 2
_cell_length_a 7.3027(2)
_cell_length_b 12.0514(3)
_cell_length_c 13.4782(3)
_cell_measurement_reflns_used 4707
_cell_measurement_temperature 110
_cell_measurement_theta_max 71.63
_cell_measurement_theta_min 4.68
_cell_volume 1113.53(5)
_computing_cell_refinement SAINT
_computing_data_collection Apex2
_computing_data_reduction SAINT
_computing_molecular_graphics NRCVAX
_computing_publication_material cif2tables.py
_computing_structure_refinement XL
_computing_structure_solution SIR92
_diffrn_ambient_temperature 110
_diffrn_measured_fraction_theta_full 0.911
_diffrn_measured_fraction_theta_max 0.911
_diffrn_measurement_device_type 'Bruker SMART Apex2'
_diffrn_measurement_method 'omega and phi scans'
_diffrn_radiation_monochromator graphite
_diffrn_radiation_source 'fine-focus sealed tube'
_diffrn_radiation_type CuK\a
_diffrn_radiation_wavelength 1.54178
_diffrn_reflns_av_R_equivalents 0.0221
_diffrn_reflns_av_sigmaI/netI 0.0262
_diffrn_reflns_limit_h_max 7
_diffrn_reflns_limit_h_min -8
_diffrn_reflns_limit_k_max 14
_diffrn_reflns_limit_k_min -14
_diffrn_reflns_limit_l_max 16
_diffrn_reflns_limit_l_min -15
_diffrn_reflns_number 8848
_diffrn_reflns_theta_full 72.13
_diffrn_reflns_theta_max 72.13
_diffrn_reflns_theta_min 3.89
_exptl_absorpt_coefficient_mu 0.792
_exptl_absorpt_correction_T_max 0.8401
_exptl_absorpt_correction_T_min 0.6799
_exptl_absorpt_correction_type multi-scan
_exptl_absorpt_process_details SADABS
_exptl_crystal_colour colourless
_exptl_crystal_density_diffrn 1.283
_exptl_crystal_density_method 'not measured'
_exptl_crystal_description prism
_exptl_crystal_F_000 448
_exptl_crystal_size_max 0.53
_exptl_crystal_size_mid 0.30
_exptl_crystal_size_min 0.23
_refine_diff_density_max 0.248
_refine_diff_density_min -0.197
_refine_diff_density_rms 0.042
_refine_ls_extinction_method none
_refine_ls_goodness_of_fit_ref 1.025
_refine_ls_hydrogen_treatment refall
_refine_ls_matrix_type full
_refine_ls_number_parameters 369
_refine_ls_number_reflns 3987
_refine_ls_number_restraints 0
_refine_ls_restrained_S_all 1.025
_refine_ls_R_factor_all 0.0431
_refine_ls_R_factor_gt 0.0398
_refine_ls_shift/su_max 0.001
_refine_ls_shift/su_mean 0.000
_refine_ls_structure_factor_coef Fsqd
_refine_ls_weighting_details 'calc w=1/[\s^2^(Fo^2^)+(0.0753P)^2^+0.1442P] where P=(Fo^2^+2Fc^2^)/3'
_refine_ls_weighting_scheme calc
_refine_ls_wR_factor_gt 0.1070
_refine_ls_wR_factor_ref 0.1101
_reflns_number_gt 3619
_reflns_number_total 3987
_reflns_threshold_expression >2sigma(I)
_cod_data_source_file jp412601x_si_002.cif
_cod_data_source_block (G1)1-LiDCTA
_cod_depositor_comments
;Adding full bibliography for
 ./tmp-cod-update-bibliographies-10461/cifs/1514243.cif.
;
_cod_database_code 1514243

loop_
_symmetry_equiv_pos_as_xyz
'x, y, z'
'-x, -y, -z'

loop_
_atom_site_label
_atom_site_type_symbol
_atom_site_fract_x
_atom_site_fract_y
_atom_site_fract_z
_atom_site_U_iso_or_equiv
_atom_site_adp_type
_atom_site_occupancy
_atom_site_symmetry_multiplicity
_atom_site_calc_flag
Li1A Li 0.5769(3) 0.35965(18) 0.96299(16) 0.0294(4) Uani 1 1 d
N1A N 0.68382(14) 0.58372(9) 0.96596(7) 0.0260(2) Uani 1 1 d
N2A N 0.72648(14) 0.48131(9) 0.93254(8) 0.0272(2) Uani 1 1 d
N3A N 0.88588(14) 0.46495(9) 0.87378(8) 0.0284(2) Uani 1 1 d
C1A C 0.82189(16) 0.63561(10) 0.92688(8) 0.0251(2) Uani 1 1 d
C2A C 0.94875(17) 0.56063(10) 0.86898(9) 0.0260(3) Uani 1 1 d
C3A C 0.82253(17) 0.74796(11) 0.94645(9) 0.0298(3) Uani 1 1 d
C4A C 1.11970(18) 0.57259(12) 0.81121(10) 0.0336(3) Uani 1 1 d
N4A N 0.82119(18) 0.83824(11) 0.96220(10) 0.0412(3) Uani 1 1 d
N5A N 1.25618(19) 0.58054(12) 0.76431(11) 0.0493(3) Uani 1 1 d
C5A C 0.6627(2) 0.18240(14) 1.15585(11) 0.0417(3) Uani 1 1 d
H5A1 H 0.554(3) 0.1470(17) 1.1711(15) 0.056(5) Uiso 1 1 d
H5A2 H 0.638(2) 0.2538(16) 1.1860(13) 0.044(4) Uiso 1 1 d
H5A3 H 0.770(3) 0.1251(18) 1.1856(15) 0.054(5) Uiso 1 1 d
O1A O 0.69806(12) 0.21463(7) 1.05010(7) 0.0310(2) Uani 1 1 d
C6A C 0.7328(2) 0.11848(11) 0.99741(11) 0.0374(3) Uani 1 1 d
H6A1 H 0.617(2) 0.0900(14) 1.0028(12) 0.038(4) Uiso 1 1 d
H6A2 H 0.836(2) 0.0545(15) 1.0284(13) 0.044(4) Uiso 1 1 d
C7A C 0.7853(2) 0.16246(13) 0.88962(12) 0.0399(3) Uani 1 1 d
H7A1 H 0.909(2) 0.1845(14) 0.8842(12) 0.041(4) Uiso 1 1 d
H7A2 H 0.798(2) 0.1028(16) 0.8509(14) 0.046(5) Uiso 1 1 d
O2A O 0.63555(12) 0.26479(8) 0.85481(7) 0.0328(2) Uani 1 1 d
C8A C 0.6723(2) 0.31511(15) 0.75200(11) 0.0417(3) Uani 1 1 d
H8A1 H 0.787(2) 0.3421(15) 0.7474(13) 0.043(4) Uiso 1 1 d
H8A2 H 0.562(3) 0.3828(16) 0.7350(13) 0.045(5) Uiso 1 1 d
H8A3 H 0.688(2) 0.2590(16) 0.7078(14) 0.045(4) Uiso 1 1 d
Li1B Li 1.4140(3) 1.13467(18) 0.54868(16) 0.0307(4) Uani 1 1 d
N1B N 1.32781(14) 0.91087(9) 0.52704(7) 0.0260(2) Uani 1 1 d
N2B N 1.27467(14) 1.00751(9) 0.56986(7) 0.0265(2) Uani 1 1 d
N3B N 1.11134(14) 1.01465(9) 0.62476(7) 0.0276(2) Uani 1 1 d
C1B C 1.19256(16) 0.85361(10) 0.55573(8) 0.0252(2) Uani 1 1 d
C2B C 1.05681(17) 0.91893(11) 0.61706(9) 0.0264(3) Uani 1 1 d
C3B C 1.19798(17) 0.74730(11) 0.52181(9) 0.0300(3) Uani 1 1 d
C4B C 0.88533(18) 0.89607(12) 0.66620(9) 0.0330(3) Uani 1 1 d
N4B N 1.20073(18) 0.66296(10) 0.49368(10) 0.0406(3) Uani 1 1 d
N5B N 0.74837(18) 0.87666(13) 0.70491(10) 0.0474(3) Uani 1 1 d
C5B C 1.3144(2) 1.36169(15) 0.38911(13) 0.0462(4) Uani 1 1 d
H5B1 H 1.195(3) 1.4212(17) 0.3713(15) 0.056(5) Uiso 1 1 d
H5B2 H 1.348(2) 1.3034(15) 0.3424(13) 0.041(4) Uiso 1 1 d
H5B3 H 1.416(3) 1.4003(17) 0.3836(15) 0.058(5) Uiso 1 1 d
O1B O 1.29119(13) 1.29794(8) 0.48796(7) 0.0352(2) Uani 1 1 d
C6B C 1.2520(2) 1.37098(12) 0.56358(12) 0.0411(3) Uani 1 1 d
H6B1 H 1.139(2) 1.4372(15) 0.5469(13) 0.044(4) Uiso 1 1 d
H6B2 H 1.365(2) 1.4009(15) 0.5680(13) 0.044(4) Uiso 1 1 d
C7B C 1.2125(2) 1.29721(13) 0.66153(12) 0.0401(3) Uani 1 1 d
H7B1 H 1.191(3) 1.3382(16) 0.7174(14) 0.052(5) Uiso 1 1 d
H7B2 H 1.100(3) 1.2712(15) 0.6597(13) 0.041(4) Uiso 1 1 d
O2B O 1.37283(13) 1.19559(8) 0.67764(7) 0.0322(2) Uani 1 1 d
C8B C 1.3564(2) 1.12419(14) 0.77415(11) 0.0406(3) Uani 1 1 d
H8B1 H 1.345(2) 1.1724(16) 0.8264(14) 0.047(5) Uiso 1 1 d
H8B2 H 1.473(3) 1.0553(16) 0.7774(14) 0.051(5) Uiso 1 1 d
H8B3 H 1.245(2) 1.0946(15) 0.7793(13) 0.043(4) Uiso 1 1 d

loop_
_atom_site_aniso_label
_atom_site_aniso_U_11
_atom_site_aniso_U_22
_atom_site_aniso_U_33
_atom_site_aniso_U_23
_atom_site_aniso_U_13
_atom_site_aniso_U_12
Li1A 0.0266(10) 0.0283(10) 0.0348(10) -0.0073(8) 0.0047(8) -0.0108(8)
N1A 0.0229(5) 0.0272(5) 0.0285(5) -0.0035(4) -0.0005(4) -0.0088(4)
N2A 0.0236(5) 0.0278(5) 0.0315(5) -0.0049(4) 0.0003(4) -0.0097(4)
N3A 0.0255(5) 0.0299(5) 0.0314(5) -0.0062(4) 0.0014(4) -0.0105(4)
C1A 0.0233(5) 0.0274(6) 0.0255(5) -0.0025(4) -0.0021(4) -0.0092(4)
C2A 0.0245(6) 0.0284(6) 0.0265(5) -0.0042(4) -0.0002(4) -0.0102(4)
C3A 0.0260(6) 0.0320(7) 0.0337(6) -0.0073(5) 0.0008(5) -0.0110(5)
C4A 0.0324(7) 0.0355(7) 0.0372(6) -0.0114(5) 0.0054(5) -0.0152(5)
N4A 0.0421(6) 0.0348(6) 0.0517(7) -0.0141(5) 0.0017(5) -0.0153(5)
N5A 0.0428(7) 0.0567(8) 0.0557(8) -0.0214(6) 0.0212(6) -0.0255(6)
C5A 0.0519(9) 0.0423(8) 0.0336(7) 0.0017(6) -0.0037(6) -0.0216(7)
O1A 0.0314(4) 0.0280(4) 0.0335(5) -0.0034(3) -0.0002(3) -0.0099(3)
C6A 0.0335(7) 0.0268(6) 0.0506(8) -0.0087(6) -0.0017(6) -0.0053(5)
C7A 0.0328(7) 0.0412(8) 0.0467(8) -0.0198(6) 0.0039(6) -0.0055(6)
O2A 0.0287(4) 0.0397(5) 0.0325(5) -0.0105(4) 0.0024(3) -0.0118(4)
C8A 0.0398(8) 0.0626(10) 0.0314(7) -0.0123(6) 0.0032(6) -0.0265(7)
Li1B 0.0286(10) 0.0276(10) 0.0382(11) -0.0096(8) 0.0047(8) -0.0111(8)
N1B 0.0236(5) 0.0268(5) 0.0286(5) -0.0034(4) -0.0014(4) -0.0096(4)
N2B 0.0241(5) 0.0276(5) 0.0295(5) -0.0049(4) -0.0005(4) -0.0099(4)
N3B 0.0254(5) 0.0309(5) 0.0275(5) -0.0041(4) -0.0011(4) -0.0097(4)
C1B 0.0248(5) 0.0267(6) 0.0250(5) -0.0008(4) -0.0034(4) -0.0101(4)
C2B 0.0248(6) 0.0302(6) 0.0245(5) -0.0014(4) -0.0022(4) -0.0101(4)
C3B 0.0285(6) 0.0308(6) 0.0315(6) -0.0021(5) -0.0009(5) -0.0115(5)
C4B 0.0321(7) 0.0389(7) 0.0294(6) -0.0043(5) 0.0015(5) -0.0140(5)
N4B 0.0473(7) 0.0323(6) 0.0463(7) -0.0088(5) -0.0012(5) -0.0166(5)
N5B 0.0383(7) 0.0612(8) 0.0467(7) -0.0089(6) 0.0110(6) -0.0248(6)
C5B 0.0461(8) 0.0419(8) 0.0474(8) 0.0038(7) -0.0041(7) -0.0139(7)
O1B 0.0347(5) 0.0297(5) 0.0408(5) -0.0048(4) -0.0006(4) -0.0094(4)
C6B 0.0393(7) 0.0276(6) 0.0553(9) -0.0118(6) -0.0074(6) -0.0026(5)
C7B 0.0343(7) 0.0395(8) 0.0478(8) -0.0205(6) 0.0026(6) -0.0054(6)
O2B 0.0321(5) 0.0317(5) 0.0354(5) -0.0092(4) 0.0021(4) -0.0116(4)
C8B 0.0470(8) 0.0461(8) 0.0350(7) -0.0082(6) 0.0023(6) -0.0236(7)

loop_
_atom_type_symbol
_atom_type_description
_atom_type_scat_dispersion_real
_atom_type_scat_dispersion_imag
_atom_type_scat_source
C C 0.0181 0.0091 'International Tables Vol C Tables 4.2.6.8 and 6.1.1.4'
H H 0.0000 0.0000 'International Tables Vol C Tables 4.2.6.8 and 6.1.1.4'
Li Li 0.0008 0.0003 'International Tables Vol C Tables 4.2.6.8 and 6.1.1.4'
N N 0.0311 0.0180 'International Tables Vol C Tables 4.2.6.8 and 6.1.1.4'
O O 0.0492 0.0322 'International Tables Vol C Tables 4.2.6.8 and 6.1.1.4'

loop_
_geom_angle_atom_site_label_1
_geom_angle_atom_site_label_2
_geom_angle_atom_site_label_3
_geom_angle
_geom_angle_site_symmetry_1
_geom_angle_site_symmetry_3
O1A Li1A O2A 85.30(9) . .
O1A Li1A N2A 115.53(11) . .
O2A Li1A N2A 108.90(10) . .
O1A Li1A N1A 103.67(10) . 2_667
O2A Li1A N1A 126.24(11) . 2_667
N2A Li1A N1A 113.71(10) . 2_667
O1A Li1A C7A 57.29(7) . .
O2A Li1A C7A 30.16(5) . .
N2A Li1A C7A 108.81(9) . .
N1A Li1A C7A 137.46(10) 2_667 .
O1A Li1A C6A 28.93(5) . .
O2A Li1A C6A 56.84(7) . .
N2A Li1A C6A 125.78(10) . .
N1A Li1A C6A 114.63(9) 2_667 .
C7A Li1A C6A 31.64(5) . .
N2A N1A C1A 106.59(9) . .
N2A N1A Li1A 118.52(9) . 2_667
C1A N1A Li1A 133.78(10) . 2_667
N3A N2A N1A 111.79(9) . .
N3A N2A Li1A 121.16(10) . .
N1A N2A Li1A 127.05(9) . .
N2A N3A C2A 106.26(10) . .
N1A C1A C2A 107.21(10) . .
N1A C1A C3A 122.25(11) . .
C2A C1A C3A 130.55(11) . .
N3A C2A C1A 108.15(10) . .
N3A C2A C4A 121.37(11) . .
C1A C2A C4A 130.48(11) . .
N4A C3A C1A 179.35(14) . .
N5A C4A C2A 178.82(15) . .
O1A C5A H5A1 112.2(11) . .
O1A C5A H5A2 107.4(10) . .
H5A1 C5A H5A2 110.9(15) . .
O1A C5A H5A3 111.1(12) . .
H5A1 C5A H5A3 106.1(16) . .
H5A2 C5A H5A3 109.2(15) . .
C5A O1A C6A 112.68(10) . .
C5A O1A Li1A 127.77(10) . .
C6A O1A Li1A 109.90(10) . .
O1A C6A C7A 106.69(11) . .
O1A C6A Li1A 41.18(7) . .
C7A C6A Li1A 72.95(8) . .
O1A C6A H6A1 110.0(9) . .
C7A C6A H6A1 111.7(9) . .
Li1A C6A H6A1 101.8(9) . .
O1A C6A H6A2 109.0(10) . .
C7A C6A H6A2 111.6(10) . .
Li1A C6A H6A2 144.8(10) . .
H6A1 C6A H6A2 107.9(14) . .
O2A C7A C6A 107.25(10) . .
O2A C7A Li1A 43.60(7) . .
C6A C7A Li1A 75.40(8) . .
O2A C7A H7A1 108.9(9) . .
C6A C7A H7A1 111.1(9) . .
Li1A C7A H7A1 94.1(9) . .
O2A C7A H7A2 111.2(11) . .
C6A C7A H7A2 108.9(11) . .
Li1A C7A H7A2 151.6(11) . .
H7A1 C7A H7A2 109.4(14) . .
C7A O2A C8A 111.97(11) . .
C7A O2A Li1A 106.24(10) . .
C8A O2A Li1A 121.36(11) . .
O2A C8A H8A1 109.5(10) . .
O2A C8A H8A2 105.8(10) . .
H8A1 C8A H8A2 109.2(14) . .
O2A C8A H8A3 111.0(11) . .
H8A1 C8A H8A3 109.8(14) . .
H8A2 C8A H8A3 111.5(15) . .
O1B Li1B O2B 84.95(9) . .
O1B Li1B N1B 105.86(10) . 2_876
O2B Li1B N1B 124.27(12) . 2_876
O1B Li1B N2B 121.87(11) . .
O2B Li1B N2B 105.37(10) . .
N1B Li1B N2B 112.92(10) 2_876 .
O1B Li1B C7B 57.75(7) . .
O2B Li1B C7B 30.71(5) . .
N1B Li1B C7B 139.84(10) 2_876 .
N2B Li1B C7B 106.17(9) . .
N2B N1B C1B 106.57(9) . .
N2B N1B Li1B 121.11(9) . 2_876
C1B N1B Li1B 131.86(10) . 2_876
N3B N2B N1B 111.69(9) . .
N3B N2B Li1B 122.95(10) . .
N1B N2B Li1B 125.26(9) . .
N2B N3B C2B 106.26(10) . .
N1B C1B C2B 107.33(10) . .
N1B C1B C3B 122.59(10) . .
C2B C1B C3B 130.05(11) . .
N3B C2B C1B 108.16(10) . .
N3B C2B C4B 122.64(11) . .
C1B C2B C4B 129.20(11) . .
N4B C3B C1B 179.11(14) . .
N5B C4B C2B 179.17(15) . .
O1B C5B H5B1 109.3(12) . .
O1B C5B H5B2 106.5(10) . .
H5B1 C5B H5B2 110.7(15) . .
O1B C5B H5B3 112.8(12) . .
H5B1 C5B H5B3 108.7(16) . .
H5B2 C5B H5B3 108.9(15) . .
C5B O1B C6B 112.24(11) . .
C5B O1B Li1B 130.82(11) . .
C6B O1B Li1B 109.67(10) . .
O1B C6B C7B 107.08(11) . .
O1B C6B H6B1 109.8(10) . .
C7B C6B H6B1 109.3(10) . .
O1B C6B H6B2 109.9(10) . .
C7B C6B H6B2 110.8(10) . .
H6B1 C6B H6B2 110.0(14) . .
O2B C7B C6B 107.48(11) . .
O2B C7B Li1B 44.95(7) . .
C6B C7B Li1B 77.16(9) . .
O2B C7B H7B1 110.2(11) . .
C6B C7B H7B1 112.8(11) . .
Li1B C7B H7B1 154.5(11) . .
O2B C7B H7B2 108.1(10) . .
C6B C7B H7B2 111.8(10) . .
Li1B C7B H7B2 90.1(10) . .
H7B1 C7B H7B2 106.4(15) . .
C7B O2B C8B 111.77(11) . .
C7B O2B Li1B 104.34(10) . .
C8B O2B Li1B 123.24(10) . .
O2B C8B H8B1 108.1(11) . .
O2B C8B H8B2 105.6(11) . .
H8B1 C8B H8B2 114.5(15) . .
O2B C8B H8B3 111.1(10) . .
H8B1 C8B H8B3 109.7(14) . .
H8B2 C8B H8B3 107.8(14) . .

loop_
_geom_bond_atom_site_label_1
_geom_bond_atom_site_label_2
_geom_bond_distance
_geom_bond_site_symmetry_2
Li1A O1A 1.936(2) .
Li1A O2A 1.962(2) .
Li1A N2A 2.027(2) .
Li1A N1A 2.035(2) 2_667
Li1A C7A 2.731(2) .
Li1A C6A 2.765(2) .
N1A N2A 1.3370(14) .
N1A C1A 1.3466(15) .
N1A Li1A 2.035(2) 2_667
N2A N3A 1.3275(14) .
N3A C2A 1.3469(16) .
C1A C2A 1.3882(16) .
C1A C3A 1.4297(17) .
C2A C4A 1.4313(17) .
C3A N4A 1.1451(17) .
C4A N5A 1.1427(18) .
C5A O1A 1.4210(16) .
C5A H5A1 0.99(2) .
C5A H5A2 0.983(18) .
C5A H5A3 0.95(2) .
O1A C6A 1.4221(16) .
C6A C7A 1.499(2) .
C6A H6A1 0.990(16) .
C6A H6A2 0.969(17) .
C7A O2A 1.4293(17) .
C7A H7A1 1.006(17) .
C7A H7A2 0.946(18) .
O2A C8A 1.4334(16) .
C8A H8A1 0.975(17) .
C8A H8A2 0.978(18) .
C8A H8A3 0.960(18) .
Li1B O1B 1.965(2) .
Li1B O2B 1.977(2) .
Li1B N1B 2.032(2) 2_876
Li1B N2B 2.033(2) .
Li1B C7B 2.711(2) .
N1B N2B 1.3393(14) .
N1B C1B 1.3464(14) .
N1B Li1B 2.032(2) 2_876
N2B N3B 1.3282(14) .
N3B C2B 1.3486(16) .
C1B C2B 1.3861(17) .
C1B C3B 1.4298(17) .
C2B C4B 1.4292(16) .
C3B N4B 1.1456(18) .
C4B N5B 1.1441(18) .
C5B O1B 1.4245(17) .
C5B H5B1 0.97(2) .
C5B H5B2 0.995(18) .
C5B H5B3 0.97(2) .
O1B C6B 1.4271(18) .
C6B C7B 1.495(2) .
C6B H6B1 0.981(17) .
C6B H6B2 0.999(18) .
C7B O2B 1.4293(17) .
C7B H7B1 0.954(19) .
C7B H7B2 0.964(18) .
O2B C8B 1.4297(16) .
C8B H8B1 0.979(19) .
C8B H8B2 1.000(19) .
C8B H8B3 0.970(17) .

loop_
_geom_torsion_atom_site_label_1
_geom_torsion_atom_site_label_2
_geom_torsion_atom_site_label_3
_geom_torsion_atom_site_label_4
_geom_torsion
_geom_torsion_site_symmetry_1
C1A N1A N2A N3A 0.05(13) .
Li1A N1A N2A N3A 169.64(10) 2_667
C1A N1A N2A Li1A -179.97(11) .
Li1A N1A N2A Li1A -10.38(19) 2_667
O1A Li1A N2A N3A 70.21(15) .
O2A Li1A N2A N3A -23.67(16) .
N1A Li1A N2A N3A -170.07(10) 2_667
C7A Li1A N2A N3A 8.24(15) .
C6A Li1A N2A N3A 38.57(17) .
O1A Li1A N2A N1A -109.77(13) .
O2A Li1A N2A N1A 156.36(10) .
N1A Li1A N2A N1A 9.96(19) 2_667
C7A Li1A N2A N1A -171.73(10) .
C6A Li1A N2A N1A -141.40(11) .
N1A N2A N3A C2A -0.03(13) .
Li1A N2A N3A C2A 179.99(10) .
N2A N1A C1A C2A -0.05(13) .
Li1A N1A C1A C2A -167.34(12) 2_667
N2A N1A C1A C3A 179.77(11) .
Li1A N1A C1A C3A 12.5(2) 2_667
N2A N3A C2A C1A 0.00(13) .
N2A N3A C2A C4A -179.97(11) .
N1A C1A C2A N3A 0.03(13) .
C3A C1A C2A N3A -179.76(12) .
N1A C1A C2A C4A 180.00(13) .
C3A C1A C2A C4A 0.2(2) .
N1A C1A C3A N4A -30(12) .
C2A C1A C3A N4A 150(12) .
N3A C2A C4A N5A 13(9) .
C1A C2A C4A N5A -167(9) .
O2A Li1A O1A C5A -152.71(11) .
N2A Li1A O1A C5A 98.57(14) .
N1A Li1A O1A C5A -26.51(16) 2_667
C7A Li1A O1A C5A -164.67(12) .
C6A Li1A O1A C5A -143.05(16) .
O2A Li1A O1A C6A -9.66(11) .
N2A Li1A O1A C6A -118.38(12) .
N1A Li1A O1A C6A 116.53(11) 2_667
C7A Li1A O1A C6A -21.62(8) .
C5A O1A C6A C7A -174.86(11) .
Li1A O1A C6A C7A 36.14(13) .
C5A O1A C6A Li1A 149.00(14) .
O2A Li1A C6A O1A 168.48(13) .
N2A Li1A C6A O1A 78.13(14) .
N1A Li1A C6A O1A -73.01(12) 2_667
C7A Li1A C6A O1A 143.78(14) .
O1A Li1A C6A C7A -143.78(14) .
O2A Li1A C6A C7A 24.70(8) .
N2A Li1A C6A C7A -65.65(14) .
N1A Li1A C6A C7A 143.21(13) 2_667
O1A C6A C7A O2A -54.15(14) .
Li1A C6A C7A O2A -30.19(10) .
O1A C6A C7A Li1A -23.96(9) .
O1A Li1A C7A O2A 155.73(13) .
N2A Li1A C7A O2A -95.46(12) .
N1A Li1A C7A O2A 82.25(17) 2_667
C6A Li1A C7A O2A 135.87(14) .
O1A Li1A C7A C6A 19.86(8) .
O2A Li1A C7A C6A -135.87(14) .
N2A Li1A C7A C6A 128.67(12) .
N1A Li1A C7A C6A -53.62(17) 2_667
C6A C7A O2A C8A 179.45(11) .
Li1A C7A O2A C8A 134.58(13) .
C6A C7A O2A Li1A 44.87(13) .
O1A Li1A O2A C7A -20.31(11) .
N2A Li1A O2A C7A 95.10(12) .
N1A Li1A O2A C7A -123.83(14) 2_667
C6A Li1A O2A C7A -25.87(8) .
O1A Li1A O2A C8A -149.63(10) .
N2A Li1A O2A C8A -34.23(16) .
N1A Li1A O2A C8A 106.84(14) 2_667
C7A Li1A O2A C8A -129.33(14) .
C6A Li1A O2A C8A -155.20(11) .
C1B N1B N2B N3B 0.03(13) .
Li1B N1B N2B N3B -173.10(10) 2_876
C1B N1B N2B Li1B -176.53(11) .
Li1B N1B N2B Li1B 10.3(2) 2_876
O1B Li1B N2B N3B -58.06(17) .
O2B Li1B N2B N3B 35.59(15) .
N1B Li1B N2B N3B 174.20(10) 2_876
C7B Li1B N2B N3B 3.65(15) .
O1B Li1B N2B N1B 118.14(13) .
O2B Li1B N2B N1B -148.22(10) .
N1B Li1B N2B N1B -9.60(18) 2_876
C7B Li1B N2B N1B 179.84(9) .
N1B N2B N3B C2B -0.04(13) .
Li1B N2B N3B C2B 176.62(11) .
N2B N1B C1B C2B -0.01(12) .
Li1B N1B C1B C2B 172.08(12) 2_876
N2B N1B C1B C3B 178.02(10) .
Li1B N1B C1B C3B -9.89(19) 2_876
N2B N3B C2B C1B 0.03(12) .
N2B N3B C2B C4B -179.78(11) .
N1B C1B C2B N3B -0.01(13) .
C3B C1B C2B N3B -177.84(12) .
N1B C1B C2B C4B 179.78(12) .
C3B C1B C2B C4B 2.0(2) .
N1B C1B C3B N4B -97(10) .
C2B C1B C3B N4B 80(10) .
N3B C2B C4B N5B 171(100) .
C1B C2B C4B N5B -9(12) .
O2B Li1B O1B C5B 150.94(12) .
N1B Li1B O1B C5B 26.71(18) 2_876
N2B Li1B O1B C5B -104.08(16) .
C7B Li1B O1B C5B 166.18(14) .
O2B Li1B O1B C6B 3.83(11) .
N1B Li1B O1B C6B -120.41(11) 2_876
N2B Li1B O1B C6B 108.81(14) .
C7B Li1B O1B C6B 19.07(9) .
C5B O1B C6B C7B 174.74(12) .
Li1B O1B C6B C7B -31.61(14) .
O1B C6B C7B O2B 55.14(15) .
O1B C6B C7B Li1B 21.52(10) .
O1B Li1B C7B O2B -149.16(13) .
N1B Li1B C7B O2B -73.44(18) 2_876
N2B Li1B C7B O2B 93.00(12) .
O1B Li1B C7B C6B -17.53(9) .
O2B Li1B C7B C6B 131.63(14) .
N1B Li1B C7B C6B 58.19(18) 2_876
N2B Li1B C7B C6B -135.37(12) .
C6B C7B O2B C8B 174.84(11) .
Li1B C7B O2B C8B -135.34(13) .
C6B C7B O2B Li1B -49.82(13) .
O1B Li1B O2B C7B 25.80(11) .
N1B Li1B O2B C7B 131.57(13) 2_876
N2B Li1B O2B C7B -95.89(12) .
O1B Li1B O2B C8B 154.49(10) .
N1B Li1B O2B C8B -99.74(15) 2_876
N2B Li1B O2B C8B 32.80(16) .
C7B Li1B O2B C8B 128.69(15) .
